data_7032997
loop_
_publ_author_name
'Liao, Wei-Qiang'
'Ye, Heng-Yun'
'Zhang, Yi'
'Xiong, Ren-Gen'

_publ_section_title
;
 Phase transitions and dielectric properties of a hexagonal ABX3
 perovskite-type organic-inorganic hybrid compound: [C3H4NS][CdBr3].
;
_journal_issue 23
_journal_name_full 'Dalton transactions (Cambridge, England : 2003)'
_journal_page_first 10614
_journal_page_last 10620
_journal_paper_doi 10.1039/c4dt02875a
_journal_volume 44
_journal_year 2015
_chemical_formula_moiety 'Br3 Cd, C3 H4 N S'
_chemical_formula_sum 'C3 H4 Br3 Cd N S'
_chemical_formula_weight 438.24
_chemical_name_systematic
; 
 ? 
;
_space_group_IT_number 63
_symmetry_cell_setting orthorhombic
_symmetry_space_group_name_Hall '-C 2c 2'
_symmetry_space_group_name_H-M 'C m c m'
_atom_sites_solution_hydrogens geom
_atom_sites_solution_primary direct
_atom_sites_solution_secondary difmap
_audit_creation_method SHELXL-97
_cell_angle_alpha 90.00
_cell_angle_beta 90.00
_cell_angle_gamma 90.00
_cell_formula_units_Z 4
_cell_length_a 7.6474(15)
_cell_length_b 17.448(4)
_cell_length_c 6.9242(14)
_cell_measurement_reflns_used 12903
_cell_measurement_temperature 298(2)
_cell_measurement_theta_max 27.45
_cell_measurement_theta_min 3.08
_cell_volume 923.9(3)
_computing_cell_refinement 'CrystalClear (Rigaku, 2005)'
_computing_data_collection 'CrystalClear (Rigaku, 2005)'
_computing_data_reduction 'CrystalClear (Rigaku, 2005)'
_computing_molecular_graphics 'DIAMOND (Brandenburg & Putz, 2005)'
_computing_publication_material 'PRPKAPPA (Ferguson, 1999)'
_computing_structure_refinement 'SHELXL-97 (Sheldrick, 2008)'
_computing_structure_solution 'SHELXS-97 (Sheldrick, 2008)'
_diffrn_ambient_temperature 298(2)
_diffrn_measured_fraction_theta_full 0.997
_diffrn_measured_fraction_theta_max 0.997
_diffrn_measurement_device_type 'Rigaku SCXmini diffractometer'
_diffrn_measurement_method '\w scans'
_diffrn_radiation_monochromator graphite
_diffrn_radiation_source 'fine-focus sealed tube'
_diffrn_radiation_type MoK\a
_diffrn_radiation_wavelength 0.71073
_diffrn_reflns_av_R_equivalents 0.0622
_diffrn_reflns_av_unetI/netI 0.0332
_diffrn_reflns_limit_h_max 9
_diffrn_reflns_limit_h_min -9
_diffrn_reflns_limit_k_max 22
_diffrn_reflns_limit_k_min -22
_diffrn_reflns_limit_l_max 8
_diffrn_reflns_limit_l_min -8
_diffrn_reflns_number 4713
_diffrn_reflns_theta_full 27.48
_diffrn_reflns_theta_max 27.48
_diffrn_reflns_theta_min 3.76
_exptl_absorpt_coefficient_mu 15.486
_exptl_absorpt_correction_T_max 0.013
_exptl_absorpt_correction_T_min 0.005
_exptl_absorpt_correction_type multi-scan
_exptl_absorpt_process_details 'CrystalClear (Rigaku, 2005)'
_exptl_crystal_colour colorless
_exptl_crystal_density_diffrn 3.151
_exptl_crystal_density_method 'not measured'
_exptl_crystal_description block
_exptl_crystal_F_000 792
_exptl_crystal_size_max 0.36
_exptl_crystal_size_mid 0.32
_exptl_crystal_size_min 0.28
_refine_diff_density_max 1.543
_refine_diff_density_min -0.851
_refine_diff_density_rms 0.171
_refine_ls_extinction_coef 0.0100(6)
_refine_ls_extinction_expression Fc^*^=kFc[1+0.001xFc^2^\l^3^/sin(2\q)]^-1/4^
_refine_ls_extinction_method SHELXL
_refine_ls_goodness_of_fit_ref 1.037
_refine_ls_hydrogen_treatment mixed
_refine_ls_matrix_type full
_refine_ls_number_parameters 34
_refine_ls_number_reflns 617
_refine_ls_number_restraints 4
_refine_ls_restrained_S_all 1.042
_refine_ls_R_factor_all 0.0405
_refine_ls_R_factor_gt 0.0352
_refine_ls_shift/su_max 0.000
_refine_ls_shift/su_mean 0.000
_refine_ls_structure_factor_coef Fsqd
_refine_ls_weighting_details 'calc w=1/[\s^2^(Fo^2^)+(0.0287P)^2^+9.9430P] where P=(Fo^2^+2Fc^2^)/3'
_refine_ls_weighting_scheme calc
_refine_ls_wR_factor_gt 0.0778
_refine_ls_wR_factor_ref 0.0802
_reflns_number_gt 547
_reflns_number_total 617
_reflns_threshold_expression >2sigma(I)
_cod_data_source_file c4dt02875a2.cif
_cod_data_source_block 2
_cod_depositor_comments
;
The following automatic conversions were performed:

'_symmetry_cell_setting' value 'Orthorhombic' changed to
'orthorhombic' according to
/usr/data/users/saulius/crontab/automatic-downloads/rss-feeds/RSC/lib/dictionaries/cif_core.dic
dictionary named 'cif_core.dic' version 2.4.2 from 2011-04-26.

Automatic conversion script
Id: cif_fix_values 2827 2014-09-09 07:05:25Z andrius 

 Adding full bibliography for 7032997--7032999.cif.
;
_cod_database_code 7032997

loop_
_symmetry_equiv_pos_as_xyz
'x, y, z'
'-x, -y, z+1/2'
'-x, y, -z+1/2'
'x, -y, -z'
'x+1/2, y+1/2, z'
'-x+1/2, -y+1/2, z+1/2'
'-x+1/2, y+1/2, -z+1/2'
'x+1/2, -y+1/2, -z'
'-x, -y, -z'
'x, y, -z-1/2'
'x, -y, z-1/2'
'-x, y, z'
'-x+1/2, -y+1/2, -z'
'x+1/2, y+1/2, -z-1/2'
'x+1/2, -y+1/2, z-1/2'
'-x+1/2, y+1/2, z'

loop_
_atom_site_label
_atom_site_type_symbol
_atom_site_fract_x
_atom_site_fract_y
_atom_site_fract_z
_atom_site_U_iso_or_equiv
_atom_site_adp_type
_atom_site_occupancy
_atom_site_symmetry_multiplicity
_atom_site_calc_flag
_atom_site_refinement_flags
C1 C 0.5000 0.7469(8) 0.7500 0.097(7) Uani 1 4 d SD
H1A H 0.5000 0.6920 0.7500 0.116 Uiso 1 4 d SR
C2 C 0.5000 0.8740(5) 0.8382(14) 0.055(2) Uani 1 2 d SD
H2B H 0.5000 0.9175 0.9233 0.066 Uiso 0.50 2 d SPR
H2A H 0.5000 0.9215 0.9081 0.066 Uiso 0.50 2 d SPR
S1 S 0.5000 0.7978(5) 0.9498(10) 0.100(2) Uani 0.50 2 d SPD
N1 N 0.5000 0.7967(10) 0.892(3) 0.100(2) Uani 0.50 2 d SPD
H1B H 0.5000 0.7820 1.0169 0.120 Uiso 0.50 2 d SPR
Cd1 Cd 1.0000 0.0000 0.0000 0.0347(3) Uani 1 4 d S
Br1 Br 1.0000 0.12499(7) 0.2500 0.0412(4) Uani 1 4 d S
Br2 Br 0.75165(10) -0.06064(5) 0.2500 0.0376(3) Uani 1 2 d S

loop_
_atom_site_aniso_label
_atom_site_aniso_U_11
_atom_site_aniso_U_22
_atom_site_aniso_U_33
_atom_site_aniso_U_23
_atom_site_aniso_U_13
_atom_site_aniso_U_12
C1 0.128(17) 0.020(7) 0.144(19) 0.000 0.000 0.000
C2 0.079(7) 0.032(4) 0.055(5) -0.011(4) 0.000 0.000
S1 0.167(7) 0.083(4) 0.052(4) 0.026(3) 0.000 0.000
N1 0.167(7) 0.083(4) 0.052(4) 0.026(3) 0.000 0.000
Cd1 0.0411(5) 0.0422(5) 0.0206(4) 0.0014(3) 0.000 0.000
Br1 0.0588(8) 0.0318(6) 0.0330(6) 0.000 0.000 0.000
Br2 0.0352(5) 0.0475(5) 0.0302(5) 0.000 0.000 -0.0082(3)

loop_
_atom_type_symbol
_atom_type_description
_atom_type_scat_dispersion_real
_atom_type_scat_dispersion_imag
_atom_type_scat_source
C C 0.0033 0.0016 'International Tables Vol C Tables 4.2.6.8 and 6.1.1.4'
H H 0.0000 0.0000 'International Tables Vol C Tables 4.2.6.8 and 6.1.1.4'
N N 0.0061 0.0033 'International Tables Vol C Tables 4.2.6.8 and 6.1.1.4'
S S 0.1246 0.1234 'International Tables Vol C Tables 4.2.6.8 and 6.1.1.4'
Br Br -0.2901 2.4595 'International Tables Vol C Tables 4.2.6.8 and 6.1.1.4'
Cd Cd -0.8075 1.2024 'International Tables Vol C Tables 4.2.6.8 and 6.1.1.4'

loop_
_geom_angle_atom_site_label_1
_geom_angle_atom_site_label_2
_geom_angle_atom_site_label_3
_geom_angle
_geom_angle_site_symmetry_1
_geom_angle_site_symmetry_3
N1 C1 N1 97(2) . 10_557
N1 C1 S1 8.7(10) . .
N1 C1 S1 105.8(13) 10_557 .
N1 C1 S1 105.8(13) . 10_557
N1 C1 S1 8.7(10) 10_557 10_557
S1 C1 S1 114.6(10) . 10_557
N1 C1 H1A 131.5 . .
N1 C1 H1A 131.5 10_557 .
S1 C1 H1A 122.7 . .
S1 C1 H1A 122.7 10_557 .
C2 C2 N1 105.5(10) 10_557 .
C2 C2 S1 120.1(5) 10_557 .
N1 C2 S1 14.6(10) . .
C2 C2 H2B 127.8 10_557 .
N1 C2 H2B 126.6 . .
S1 C2 H2B 112.0 . .
C2 C2 H2A 120.3 10_557 .
N1 C2 H2A 134.2 . .
S1 C2 H2A 119.6 . .
H2B C2 H2A 7.6 . .
C2 S1 C1 92.6(7) . .
C1 N1 C2 115.9(18) . .
C1 N1 H1B 121.9 . .
C2 N1 H1B 122.2 . .
Br2 Cd1 Br2 86.22(3) 3_755 .
Br2 Cd1 Br2 180.00(4) 3_755 11
Br2 Cd1 Br2 93.78(3) . 11
Br2 Cd1 Br2 93.78(3) 3_755 9_755
Br2 Cd1 Br2 180.00(4) . 9_755
Br2 Cd1 Br2 86.22(3) 11 9_755
Br2 Cd1 Br1 95.11(2) 3_755 9_755
Br2 Cd1 Br1 95.11(2) . 9_755
Br2 Cd1 Br1 84.89(2) 11 9_755
Br2 Cd1 Br1 84.89(2) 9_755 9_755
Br2 Cd1 Br1 84.89(2) 3_755 .
Br2 Cd1 Br1 84.89(2) . .
Br2 Cd1 Br1 95.11(2) 11 .
Br2 Cd1 Br1 95.11(2) 9_755 .
Br1 Cd1 Br1 180.00(3) 9_755 .
Br2 Cd1 Cd1 128.528(12) 3_755 2_754
Br2 Cd1 Cd1 128.528(12) . 2_754
Br2 Cd1 Cd1 51.472(12) 11 2_754
Br2 Cd1 Cd1 51.472(12) 9_755 2_754
Br1 Cd1 Cd1 51.560(17) 9_755 2_754
Br1 Cd1 Cd1 128.440(17) . 2_754
Br2 Cd1 Cd1 51.472(12) 3_755 2_755
Br2 Cd1 Cd1 51.473(12) . 2_755
Br2 Cd1 Cd1 128.527(12) 11 2_755
Br2 Cd1 Cd1 128.527(12) 9_755 2_755
Br1 Cd1 Cd1 128.440(17) 9_755 2_755
Br1 Cd1 Cd1 51.560(17) . 2_755
Cd1 Cd1 Cd1 180.0 2_754 2_755
Cd1 Br1 Cd1 76.88(3) . 2_755
Cd1 Br2 Cd1 77.06(2) 2_755 .

loop_
_geom_bond_atom_site_label_1
_geom_bond_atom_site_label_2
_geom_bond_distance
_geom_bond_site_symmetry_2
C1 N1 1.315(18) .
C1 N1 1.315(18) 10_557
C1 S1 1.644(11) .
C1 S1 1.644(11) 10_557
C1 H1A 0.9574 .
C2 C2 1.222(19) 10_557
C2 N1 1.400(18) .
C2 S1 1.538(11) .
C2 H2B 0.9600 .
C2 H2A 0.9601 .
N1 H1B 0.9000 .
Cd1 Br2 2.7791(7) 3_755
Cd1 Br2 2.7791(7) .
Cd1 Br2 2.7791(7) 11
Cd1 Br2 2.7791(7) 9_755
Cd1 Br1 2.7844(10) 9_755
Cd1 Br1 2.7844(10) .
Cd1 Cd1 3.4621(7) 2_754
Cd1 Cd1 3.4621(7) 2_755
Br1 Cd1 2.7844(10) 2_755
Br2 Cd1 2.7791(7) 2_755

loop_
_geom_torsion_atom_site_label_1
_geom_torsion_atom_site_label_2
_geom_torsion_atom_site_label_3
_geom_torsion_atom_site_label_4
_geom_torsion
_geom_torsion_site_symmetry_1
_geom_torsion_site_symmetry_4
C2 C2 S1 C1 0.000(6) 10_557 .
N1 C2 S1 C1 0.00(2) . .
N1 C1 S1 C2 0.00(2) . .
N1 C1 S1 C2 0.000(5) 10_557 .
S1 C1 S1 C2 0.000(5) 10_557 .
N1 C1 N1 C2 0.000(8) 10_557 .
S1 C1 N1 C2 180.00(8) . .
S1 C1 N1 C2 0.000(9) 10_557 .
C2 C2 N1 C1 0.000(11) 10_557 .
S1 C2 N1 C1 180.00(4) . .
Br2 Cd1 Br1 Cd1 -43.325(16) 3_755 2_755
Br2 Cd1 Br1 Cd1 43.325(16) . 2_755
Br2 Cd1 Br1 Cd1 136.675(16) 11 2_755
Br2 Cd1 Br1 Cd1 -136.675(16) 9_755 2_755
Br1 Cd1 Br1 Cd1 180.00(2) 9_755 2_755
Cd1 Cd1 Br1 Cd1 180.0 2_754 2_755
Br2 Cd1 Br2 Cd1 41.81(3) 3_755 2_755
Br2 Cd1 Br2 Cd1 -138.19(3) 11 2_755
Br2 Cd1 Br2 Cd1 -70.862(19) 9_755 2_755
Br1 Cd1 Br2 Cd1 136.610(18) 9_755 2_755
Br1 Cd1 Br2 Cd1 -43.390(18) . 2_755
Cd1 Cd1 Br2 Cd1 180.0 2_754 2_755
